data_7710016
loop_
_publ_author_name
'Gao, Yan-Li'
'Nishihara, Sadafumi'
'Suzuki, Takashi'
'Umeo, Kazunori'
'Inoue, Katsuya'
'Kurmoo, Mohamedally'

_publ_section_title
;
 Ferroelastic-like transition and solvents affect the magnetism of a
 copper--organic radical one-dimensional coordination polymer
;
_journal_name_full 'Dalton Transactions'
_journal_paper_doi 10.1039/D2DT00135G
_journal_year 2022
_chemical_formula_sum 'C25 H17 Cu1.5 F18 N2 O8'
_chemical_formula_weight 910.72
_space_group_IT_number 13
_space_group_name_Hall '-P 2yac'
_space_group_name_H-M_alt 'P 1 2/n 1'
_symmetry_cell_setting monoclinic
_symmetry_space_group_name_H-M 'P 1 2/n 1'
_atom_sites_solution_hydrogens geom
_atom_sites_solution_primary direct
_atom_sites_solution_secondary difmap
_audit_creation_method SHELXL-97
_audit_update_record
;
2017-07-05 deposited with the CCDC.	2022-03-29 downloaded from the CCDC.
;
_cell_angle_alpha 90.00
_cell_angle_beta 95.050(7)
_cell_angle_gamma 90.00
_cell_formula_units_Z 4
_cell_length_a 13.458(4)
_cell_length_b 15.961(4)
_cell_length_c 17.039(4)
_cell_measurement_reflns_used 9104
_cell_measurement_temperature 85(2)
_cell_measurement_theta_max 28.28
_cell_measurement_theta_min 2.97
_cell_volume 3645.8(17)
_computing_cell_refinement 'Bruker SAINT'
_computing_data_collection 'Bruker APEX2'
_computing_data_reduction 'Bruker SAINT'
_computing_molecular_graphics 'Bruker SHELXTL'
_computing_publication_material 'Bruker SHELXTL'
_computing_structure_refinement 'SHELXL-97 (Sheldrick, 1997)'
_computing_structure_solution 'SHELXS-97 (Sheldrick, 1990)'
_diffrn_ambient_temperature 85(2)
_diffrn_measured_fraction_theta_full 0.969
_diffrn_measured_fraction_theta_max 0.969
_diffrn_measurement_device_type 'Bruker APEX-II CCD'
_diffrn_measurement_method '\f and \w scans'
_diffrn_radiation_monochromator graphite
_diffrn_radiation_source 'fine-focus sealed tube'
_diffrn_radiation_type MoK\a
_diffrn_radiation_wavelength 0.71073
_diffrn_reflns_av_R_equivalents 0.1053
_diffrn_reflns_av_sigmaI/netI 0.1199
_diffrn_reflns_limit_h_max 17
_diffrn_reflns_limit_h_min -17
_diffrn_reflns_limit_k_max 21
_diffrn_reflns_limit_k_min -20
_diffrn_reflns_limit_l_max 22
_diffrn_reflns_limit_l_min -22
_diffrn_reflns_number 30545
_diffrn_reflns_theta_full 28.47
_diffrn_reflns_theta_max 28.47
_diffrn_reflns_theta_min 2.97
_diffrn_standards_number 0
_exptl_absorpt_coefficient_mu 1.020
_exptl_crystal_colour dark-brown
_exptl_crystal_density_diffrn 1.659
_exptl_crystal_density_method 'not measured'
_exptl_crystal_description cuboid
_exptl_crystal_F_000 1802
_exptl_crystal_size_max 0.56
_exptl_crystal_size_mid 0.4
_exptl_crystal_size_min 0.13
_refine_diff_density_max 4.269
_refine_diff_density_min -1.022
_refine_diff_density_rms 0.277
_refine_ls_extinction_method none
_refine_ls_goodness_of_fit_ref 1.545
_refine_ls_hydrogen_treatment mixed
_refine_ls_matrix_type full
_refine_ls_number_parameters 498
_refine_ls_number_reflns 8933
_refine_ls_number_restraints 0
_refine_ls_restrained_S_all 1.545
_refine_ls_R_factor_all 0.2360
_refine_ls_R_factor_gt 0.1522
_refine_ls_shift/su_max 0.000
_refine_ls_shift/su_mean 0.000
_refine_ls_structure_factor_coef Fsqd
_refine_ls_weighting_details 'calc w=1/[\s^2^(Fo^2^)+(0.2000P)^2^+0.0000P] where P=(Fo^2^+2Fc^2^)/3'
_refine_ls_weighting_scheme calc
_refine_ls_wR_factor_gt 0.4142
_refine_ls_wR_factor_ref 0.4716
_reflns_number_gt 4698
_reflns_number_total 8933
_reflns_threshold_expression >2sigma(I)
_cod_data_source_file d2dt00135g2.cif
_cod_data_source_block A85K
_cod_original_cell_volume 3645.9(16)
_cod_original_sg_symbol_H-M P2/n
_cod_original_formula_sum 'C25 H17 Cu1.50 F18 N2 O8'
_cod_database_code 7710016

loop_
_symmetry_equiv_pos_as_xyz
'x, y, z'
'-x+1/2, y, -z+1/2'
'-x, -y, -z'
'x-1/2, -y, z-1/2'

loop_
_atom_site_label
_atom_site_type_symbol
_atom_site_fract_x
_atom_site_fract_y
_atom_site_fract_z
_atom_site_U_iso_or_equiv
_atom_site_adp_type
_atom_site_occupancy
_atom_site_symmetry_multiplicity
_atom_site_calc_flag
_atom_site_refinement_flags
_atom_site_disorder_assembly
_atom_site_disorder_group
Cu1 Cu 0.5000 0.0000 0.5000 0.0220(5) Uani 1 2 d S . .
Cu2 Cu 0.11018(11) 0.38242(9) 0.37434(8) 0.0324(4) Uani 1 1 d . . .
F17 F 0.8586(5) 0.0349(5) 0.4118(5) 0.0404(18) Uani 1 1 d . . .
O7 O 0.4943(5) -0.0363(5) 0.3918(4) 0.0241(15) Uani 1 1 d . . .
O2 O 0.2712(5) 0.3705(5) 0.3562(4) 0.0227(15) Uani 1 1 d . . .
O8 O 0.6358(5) 0.0373(5) 0.5000(4) 0.0271(17) Uani 1 1 d . . .
O3 O 0.0954(6) 0.4682(5) 0.2965(4) 0.0305(17) Uani 1 1 d . . .
F15 F 0.6209(5) -0.0758(6) 0.2247(4) 0.051(2) Uani 1 1 d . . .
F18 F 0.8339(6) 0.0353(7) 0.5352(5) 0.061(3) Uani 1 1 d . . .
F12 F -0.0312(6) 0.1779(6) 0.1925(5) 0.053(2) Uani 1 1 d . . .
F11 F -0.1313(6) 0.1393(5) 0.2741(5) 0.053(2) Uani 1 1 d . . .
F13 F 0.4796(6) -0.0162(6) 0.2250(4) 0.052(2) Uani 1 1 d . . .
O5 O 0.1213(6) 0.2958(5) 0.4521(5) 0.038(2) Uani 1 1 d . . .
F16 F 0.7962(6) 0.1440(5) 0.4619(6) 0.059(2) Uani 1 1 d . . .
F10 F -0.1430(6) 0.2621(6) 0.2233(5) 0.057(2) Uani 1 1 d . . .
O4 O 0.1255(7) 0.4646(6) 0.4604(5) 0.037(2) Uani 1 1 d . . .
O6 O 0.0301(6) 0.3111(5) 0.2979(5) 0.0367(19) Uani 1 1 d . . .
F14 F 0.4964(7) -0.1421(5) 0.2674(4) 0.056(2) Uani 1 1 d . . .
F6 F 0.2433(5) 0.5883(6) 0.5531(5) 0.057(2) Uani 1 1 d . . .
O1 O 0.4296(7) 0.1297(5) 0.4473(5) 0.042(2) Uani 1 1 d . . .
F8 F 0.0295(7) 0.1090(6) 0.5236(6) 0.074(3) Uani 1 1 d . . .
N1 N 0.4029(7) 0.2049(6) 0.4412(5) 0.0267(19) Uani 1 1 d . . .
C23 C 0.5652(7) -0.0350(7) 0.3488(6) 0.022(2) Uani 1 1 d . . .
N2 N 0.3297(6) 0.3191(6) 0.3967(5) 0.0252(19) Uani 1 1 d . . .
F2 F 0.0002(10) 0.5814(7) 0.1927(6) 0.095(4) Uani 1 1 d . . .
F9 F 0.1835(7) 0.1414(7) 0.5282(8) 0.102(5) Uani 1 1 d . . .
C5 C 0.3371(7) 0.2368(6) 0.3839(6) 0.023(2) Uani 1 1 d . . .
F5 F 0.0962(7) 0.5632(7) 0.5836(5) 0.068(3) Uani 1 1 d . . .
C1 C 0.2500 0.2321(9) 0.2500 0.020(3) Uani 1 2 d S . .
H1 H 0.2500 0.2903 0.2500 0.024 Uiso 1 2 calc SR . .
C4 C 0.2500 0.0604(11) 0.2500 0.031(3) Uani 1 2 d S . .
H4 H 0.2500 0.0021 0.2500 0.038 Uiso 1 2 calc SR . .
F3 F 0.1490(11) 0.5767(8) 0.1812(6) 0.095(4) Uani 1 1 d . . .
C3 C 0.2875(9) 0.1010(8) 0.3174(7) 0.033(3) Uani 1 1 d . . .
H3 H 0.3114 0.0712 0.3621 0.040 Uiso 1 1 calc R . .
F1 F 0.0871(12) 0.6777(6) 0.2442(6) 0.097(4) Uani 1 1 d . . .
C2 C 0.2883(8) 0.1875(7) 0.3166(6) 0.024(2) Uani 1 1 d . . .
C25 C 0.6879(8) 0.0266(7) 0.4446(6) 0.026(2) Uani 1 1 d . . .
C20 C -0.0057(8) 0.2392(8) 0.3165(8) 0.035(3) Uani 1 1 d . . .
C6 C 0.4379(8) 0.2708(7) 0.5005(6) 0.026(2) Uani 1 1 d . . .
F4 F 0.1262(11) 0.6731(7) 0.5180(7) 0.104(5) Uani 1 1 d . . .
C7 C 0.4124(8) 0.3515(7) 0.4543(6) 0.024(2) Uani 1 1 d . . .
C18 C 0.0770(8) 0.2274(9) 0.4481(7) 0.035(3) Uani 1 1 d . . .
C22 C 0.5429(9) -0.0669(9) 0.2679(7) 0.037(3) Uani 1 1 d . . .
C8 C 0.5489(8) 0.2559(8) 0.5257(8) 0.036(3) Uani 1 1 d . . .
H8 H 0.5591 0.1981 0.5399 0.054 Uiso 1 1 calc R . .
H8A H 0.5692 0.2908 0.5701 0.054 Uiso 1 1 calc R . .
H8B H 0.5877 0.2695 0.4828 0.054 Uiso 1 1 calc R . .
C11 C 0.3756(9) 0.4252(8) 0.4989(7) 0.033(3) Uani 1 1 d . . .
H11 H 0.3623 0.4713 0.4634 0.050 Uiso 1 1 calc R . .
H11A H 0.4256 0.4411 0.5398 0.050 Uiso 1 1 calc R . .
H11B H 0.3155 0.4099 0.5218 0.050 Uiso 1 1 calc R . .
C24 C 0.6641(8) -0.0068(8) 0.3694(7) 0.034(3) Uani 1 1 d . . .
H24 H 0.7121 -0.0105 0.3335 0.040 Uiso 1 1 calc R . .
C19 C 0.0128(9) 0.1944(8) 0.3841(9) 0.041(3) Uani 1 1 d . . .
H19 H -0.0165 0.1421 0.3888 0.049 Uiso 1 1 calc R . .
C10 C 0.4948(8) 0.3790(7) 0.4045(7) 0.032(2) Uani 1 1 d . . .
H10 H 0.5250 0.3306 0.3831 0.048 Uiso 1 1 calc R . .
H10A H 0.5443 0.4099 0.4366 0.048 Uiso 1 1 calc R . .
H10B H 0.4671 0.4140 0.3622 0.048 Uiso 1 1 calc R . .
F7 F 0.0866(12) 0.2186(9) 0.5860(8) 0.111(5) Uani 1 1 d . . .
C13 C 0.0997(12) 0.5429(9) 0.3104(8) 0.045(3) Uani 1 1 d . . .
C9 C 0.3723(11) 0.2587(9) 0.5702(7) 0.042(3) Uani 1 1 d . . .
H9 H 0.3709 0.2005 0.5841 0.064 Uiso 1 1 calc R . .
H9A H 0.3057 0.2776 0.5548 0.064 Uiso 1 1 calc R . .
H9B H 0.3997 0.2907 0.6147 0.064 Uiso 1 1 calc R . .
C16 C 0.1483(11) 0.5909(11) 0.5292(8) 0.049(4) Uani 1 1 d . . .
C21 C -0.0766(9) 0.2037(8) 0.2515(7) 0.034(3) Uani 1 1 d . . .
C15 C 0.1272(9) 0.5435(8) 0.4501(7) 0.036(3) Uani 1 1 d . . .
C26 C 0.7936(9) 0.0611(9) 0.4630(8) 0.042(3) Uani 1 1 d . . .
C17 C 0.0942(12) 0.1743(11) 0.5240(11) 0.057(4) Uani 1 1 d . . .
C12 C 0.0897(17) 0.5978(9) 0.2328(8) 0.066(6) Uani 1 1 d . . .
C14 C 0.1123(12) 0.5869(10) 0.3792(8) 0.049(3) Uani 1 1 d . . .
H14 H 0.1110 0.6452 0.3786 0.059 Uiso 1 1 calc R . .

loop_
_atom_site_aniso_label
_atom_site_aniso_U_11
_atom_site_aniso_U_22
_atom_site_aniso_U_33
_atom_site_aniso_U_23
_atom_site_aniso_U_13
_atom_site_aniso_U_12
Cu1 0.0132(8) 0.0323(10) 0.0214(8) 0.0016(7) 0.0067(6) 0.0001(7)
Cu2 0.0306(8) 0.0343(8) 0.0318(8) 0.0039(6) 0.0000(6) 0.0002(6)
F17 0.013(3) 0.055(5) 0.056(5) 0.001(3) 0.021(3) -0.005(3)
O7 0.008(3) 0.030(4) 0.034(4) 0.003(3) 0.003(3) -0.003(3)
O2 0.013(3) 0.032(4) 0.023(3) 0.002(3) -0.002(3) 0.003(3)
O8 0.009(3) 0.047(5) 0.027(4) 0.002(3) 0.009(3) -0.001(3)
O3 0.040(5) 0.028(4) 0.023(4) 0.005(3) 0.003(3) 0.011(4)
F15 0.029(4) 0.088(6) 0.040(4) -0.021(4) 0.018(3) -0.009(4)
F18 0.022(4) 0.121(8) 0.039(4) -0.002(4) 0.004(3) -0.022(4)
F12 0.047(5) 0.061(5) 0.052(5) -0.008(4) 0.014(4) -0.022(4)
F11 0.044(5) 0.060(5) 0.056(5) 0.008(4) 0.009(4) -0.028(4)
F13 0.051(5) 0.078(6) 0.024(4) 0.001(3) -0.007(3) 0.022(4)
O5 0.034(5) 0.042(5) 0.036(4) 0.016(4) -0.001(4) -0.007(4)
F16 0.044(5) 0.046(5) 0.090(7) -0.022(4) 0.028(5) -0.011(4)
F10 0.033(4) 0.065(6) 0.072(6) -0.002(4) -0.006(4) -0.006(4)
O4 0.036(5) 0.043(5) 0.032(4) -0.006(4) 0.008(4) 0.007(4)
O6 0.033(4) 0.035(5) 0.042(5) -0.004(4) 0.006(4) -0.009(4)
F14 0.072(6) 0.062(5) 0.038(4) -0.020(4) 0.025(4) -0.030(5)
F6 0.020(4) 0.093(7) 0.059(5) -0.031(5) 0.008(3) -0.005(4)
O1 0.054(6) 0.027(5) 0.041(5) 0.001(3) -0.017(4) 0.007(4)
F8 0.042(5) 0.075(6) 0.102(8) 0.058(6) -0.019(5) -0.028(5)
N1 0.032(5) 0.024(5) 0.022(4) -0.001(3) -0.009(4) -0.004(4)
C23 0.014(4) 0.035(6) 0.017(4) 0.003(4) 0.005(4) 0.005(4)
N2 0.018(4) 0.023(4) 0.034(5) -0.001(4) 0.001(4) -0.002(3)
F2 0.142(11) 0.059(6) 0.070(7) 0.008(5) -0.066(7) -0.001(7)
F9 0.030(5) 0.093(8) 0.173(12) 0.095(8) -0.037(6) -0.025(5)
C5 0.017(5) 0.024(5) 0.027(5) 0.001(4) 0.003(4) 0.001(4)
F5 0.039(5) 0.116(8) 0.052(5) -0.033(5) 0.023(4) -0.014(5)
C1 0.009(6) 0.023(7) 0.029(7) 0.000 0.003(5) 0.000
C4 0.029(8) 0.040(9) 0.023(7) 0.000 -0.005(6) 0.000
F3 0.148(12) 0.090(8) 0.052(6) 0.025(6) 0.029(7) 0.019(8)
C3 0.029(6) 0.035(7) 0.033(6) -0.001(5) -0.008(5) -0.011(5)
F1 0.185(14) 0.032(5) 0.071(7) 0.006(4) -0.014(7) -0.003(6)
C2 0.018(5) 0.033(6) 0.020(5) 0.003(4) -0.005(4) 0.000(4)
C25 0.020(5) 0.030(5) 0.027(5) 0.005(4) 0.003(4) 0.003(4)
C20 0.012(5) 0.045(7) 0.049(7) -0.002(5) 0.011(5) -0.001(5)
C6 0.024(5) 0.024(5) 0.029(5) -0.002(4) -0.003(4) -0.004(4)
F4 0.156(13) 0.068(7) 0.081(8) -0.036(6) -0.032(8) 0.049(8)
C7 0.017(5) 0.031(6) 0.024(5) 0.000(4) -0.003(4) -0.002(4)
C18 0.022(5) 0.049(7) 0.034(6) 0.009(5) 0.001(5) 0.001(5)
C22 0.029(6) 0.055(8) 0.030(6) -0.006(5) 0.017(5) -0.010(6)
C8 0.023(6) 0.035(7) 0.047(7) 0.000(5) -0.014(5) 0.002(5)
C11 0.028(6) 0.038(7) 0.034(6) -0.005(5) 0.004(5) 0.007(5)
C24 0.020(5) 0.051(8) 0.029(6) 0.016(5) 0.002(4) 0.002(5)
C19 0.017(5) 0.039(7) 0.068(9) 0.000(6) 0.011(6) 0.002(5)
C10 0.024(5) 0.033(6) 0.039(6) -0.008(5) -0.002(5) -0.001(5)
F7 0.139(12) 0.107(10) 0.082(8) 0.055(8) -0.013(8) -0.044(9)
C13 0.057(9) 0.042(8) 0.036(7) 0.006(5) 0.001(6) 0.000(7)
C9 0.053(8) 0.047(8) 0.026(6) 0.000(5) -0.004(5) -0.019(6)
C16 0.043(8) 0.072(10) 0.030(6) -0.011(6) -0.002(6) 0.012(7)
C21 0.023(5) 0.043(7) 0.037(6) -0.004(5) 0.013(5) -0.015(5)
C15 0.024(6) 0.047(8) 0.038(6) -0.010(5) 0.004(5) 0.001(5)
C26 0.027(6) 0.054(8) 0.048(7) -0.022(6) 0.014(6) -0.018(6)
C17 0.051(9) 0.058(10) 0.061(10) 0.027(8) -0.013(8) -0.014(8)
C12 0.131(17) 0.033(8) 0.030(7) 0.002(5) -0.025(9) 0.010(9)
C14 0.063(10) 0.047(8) 0.037(7) -0.006(6) -0.005(7) -0.003(7)

loop_
_atom_type_symbol
_atom_type_description
_atom_type_scat_dispersion_real
_atom_type_scat_dispersion_imag
_atom_type_scat_source
C C 0.0033 0.0016 'International Tables Vol C Tables 4.2.6.8 and 6.1.1.4'
H H 0.0000 0.0000 'International Tables Vol C Tables 4.2.6.8 and 6.1.1.4'
N N 0.0061 0.0033 'International Tables Vol C Tables 4.2.6.8 and 6.1.1.4'
O O 0.0106 0.0060 'International Tables Vol C Tables 4.2.6.8 and 6.1.1.4'
F F 0.0171 0.0103 'International Tables Vol C Tables 4.2.6.8 and 6.1.1.4'
Cu Cu 0.3201 1.2651 'International Tables Vol C Tables 4.2.6.8 and 6.1.1.4'

loop_
_geom_angle_atom_site_label_1
_geom_angle_atom_site_label_2
_geom_angle_atom_site_label_3
_geom_angle
_geom_angle_site_symmetry_1
_geom_angle_site_symmetry_3
_geom_angle_publ_flag
O7 Cu1 O7 179.998(1) 3_656 . ?
O7 Cu1 O8 92.9(3) 3_656 3_656 ?
O7 Cu1 O8 87.1(3) . 3_656 ?
O7 Cu1 O8 87.1(3) 3_656 . ?
O7 Cu1 O8 92.9(3) . . ?
O8 Cu1 O8 180.00(12) 3_656 . ?
O7 Cu1 O1 85.4(3) 3_656 3_656 ?
O7 Cu1 O1 94.6(3) . 3_656 ?
O8 Cu1 O1 94.4(3) 3_656 3_656 ?
O8 Cu1 O1 85.6(3) . 3_656 ?
O7 Cu1 O1 94.6(3) 3_656 . ?
O7 Cu1 O1 85.4(3) . . ?
O8 Cu1 O1 85.6(3) 3_656 . ?
O8 Cu1 O1 94.4(3) . . ?
O1 Cu1 O1 179.999(1) 3_656 . ?
O3 Cu2 O5 178.5(4) . . ?
O3 Cu2 O4 92.1(4) . . ?
O5 Cu2 O4 88.2(4) . . ?
O3 Cu2 O6 86.4(4) . . ?
O5 Cu2 O6 92.6(4) . . ?
O4 Cu2 O6 153.1(4) . . ?
O3 Cu2 O2 90.5(3) . . ?
O5 Cu2 O2 90.9(3) . . ?
O4 Cu2 O2 97.0(3) . . ?
O6 Cu2 O2 109.9(3) . . ?
C23 O7 Cu1 125.9(7) . . ?
N2 O2 Cu2 122.4(6) . . ?
C25 O8 Cu1 124.1(7) . . ?
C13 O3 Cu2 124.7(8) . . ?
C18 O5 Cu2 126.1(8) . . ?
C15 O4 Cu2 124.0(8) . . ?
C20 O6 Cu2 122.8(8) . . ?
N1 O1 Cu1 161.9(7) . . ?
O1 N1 C5 125.6(9) . . ?
O1 N1 C6 122.8(8) . . ?
C5 N1 C6 111.5(8) . . ?
O7 C23 C24 127.3(10) . . ?
O7 C23 C22 115.9(9) . . ?
C24 C23 C22 116.8(9) . . ?
O2 N2 C5 125.9(9) . . ?
O2 N2 C7 120.7(8) . . ?
C5 N2 C7 112.4(9) . . ?
N2 C5 N1 107.7(9) . . ?
N2 C5 C2 127.5(9) . . ?
N1 C5 C2 124.7(9) . . ?
C2 C1 C2 118.9(14) . 2 ?
C2 C1 H1 120.6 . . ?
C2 C1 H1 120.6 2 . ?
C3 C4 C3 123.8(17) 2 . ?
C3 C4 H4 118.1 2 . ?
C3 C4 H4 118.1 . . ?
C2 C3 C4 117.7(12) . . ?
C2 C3 H3 121.2 . . ?
C4 C3 H3 121.2 . . ?
C3 C2 C1 121.0(10) . . ?
C3 C2 C5 121.4(9) . . ?
C1 C2 C5 117.5(10) . . ?
O8 C25 C24 130.7(10) . . ?
O8 C25 C26 111.9(10) . . ?
C24 C25 C26 117.3(10) . . ?
O6 C20 C19 129.0(12) . . ?
O6 C20 C21 112.2(11) . . ?
C19 C20 C21 118.8(11) . . ?
N1 C6 C8 108.6(9) . . ?
N1 C6 C7 101.5(8) . . ?
C8 C6 C7 116.3(9) . . ?
N1 C6 C9 105.2(9) . . ?
C8 C6 C9 111.8(10) . . ?
C7 C6 C9 112.3(9) . . ?
N2 C7 C10 105.5(8) . . ?
N2 C7 C11 109.8(9) . . ?
C10 C7 C11 110.2(10) . . ?
N2 C7 C6 99.5(8) . . ?
C10 C7 C6 112.8(9) . . ?
C11 C7 C6 117.8(9) . . ?
O5 C18 C19 128.3(11) . . ?
O5 C18 C17 113.5(11) . . ?
C19 C18 C17 118.1(12) . . ?
F13 C22 F15 104.7(9) . . ?
F13 C22 F14 105.0(11) . . ?
F15 C22 F14 106.6(10) . . ?
F13 C22 C23 111.6(10) . . ?
F15 C22 C23 116.4(10) . . ?
F14 C22 C23 111.6(9) . . ?
C6 C8 H8 109.5 . . ?
C6 C8 H8A 109.5 . . ?
H8 C8 H8A 109.5 . . ?
C6 C8 H8B 109.5 . . ?
H8 C8 H8B 109.5 . . ?
H8A C8 H8B 109.5 . . ?
C7 C11 H11 109.5 . . ?
C7 C11 H11A 109.5 . . ?
H11 C11 H11A 109.5 . . ?
C7 C11 H11B 109.5 . . ?
H11 C11 H11B 109.5 . . ?
H11A C11 H11B 109.5 . . ?
C25 C24 C23 118.8(10) . . ?
C25 C24 H24 120.6 . . ?
C23 C24 H24 120.6 . . ?
C20 C19 C18 120.4(12) . . ?
C20 C19 H19 119.8 . . ?
C18 C19 H19 119.8 . . ?
C7 C10 H10 109.5 . . ?
C7 C10 H10A 109.5 . . ?
H10 C10 H10A 109.5 . . ?
C7 C10 H10B 109.5 . . ?
H10 C10 H10B 109.5 . . ?
H10A C10 H10B 109.5 . . ?
O3 C13 C14 132.3(13) . . ?
O3 C13 C12 112.4(11) . . ?
C14 C13 C12 115.3(13) . . ?
C6 C9 H9 109.5 . . ?
C6 C9 H9A 109.5 . . ?
H9 C9 H9A 109.5 . . ?
C6 C9 H9B 109.5 . . ?
H9 C9 H9B 109.5 . . ?
H9A C9 H9B 109.5 . . ?
F5 C16 F6 110.1(12) . . ?
F5 C16 F4 107.9(13) . . ?
F6 C16 F4 105.8(14) . . ?
F5 C16 C15 112.8(13) . . ?
F6 C16 C15 110.8(11) . . ?
F4 C16 C15 109.2(11) . . ?
F12 C21 F11 106.9(10) . . ?
F12 C21 F10 106.6(10) . . ?
F11 C21 F10 105.6(9) . . ?
F12 C21 C20 112.3(9) . . ?
F11 C21 C20 113.9(10) . . ?
F10 C21 C20 111.0(10) . . ?
O4 C15 C14 127.6(12) . . ?
O4 C15 C16 111.5(12) . . ?
C14 C15 C16 120.9(13) . . ?
F16 C26 F17 106.2(10) . . ?
F16 C26 F18 107.8(10) . . ?
F17 C26 F18 105.0(11) . . ?
F16 C26 C25 112.5(12) . . ?
F17 C26 C25 113.4(10) . . ?
F18 C26 C25 111.4(10) . . ?
F7 C17 F9 108.4(15) . . ?
F7 C17 F8 109.3(15) . . ?
F9 C17 F8 106.1(14) . . ?
F7 C17 C18 111.7(14) . . ?
F9 C17 C18 109.6(14) . . ?
F8 C17 C18 111.6(12) . . ?
F1 C12 F3 112.8(17) . . ?
F1 C12 F2 103.3(15) . . ?
F3 C12 F2 100.5(13) . . ?
F1 C12 C13 115.1(12) . . ?
F3 C12 C13 114.6(14) . . ?
F2 C12 C13 108.7(15) . . ?
C15 C14 C13 119.1(14) . . ?
C15 C14 H14 120.4 . . ?
C13 C14 H14 120.4 . . ?

loop_
_geom_bond_atom_site_label_1
_geom_bond_atom_site_label_2
_geom_bond_distance
_geom_bond_site_symmetry_2
_geom_bond_publ_flag
Cu1 O7 1.928(8) 3_656 ?
Cu1 O7 1.928(8) . ?
Cu1 O8 1.922(7) 3_656 ?
Cu1 O8 1.922(7) . ?
Cu1 O1 2.416(8) 3_656 ?
Cu1 O1 2.416(8) . ?
Cu2 O3 1.905(8) . ?
Cu2 O5 1.912(8) . ?
Cu2 O4 1.965(8) . ?
Cu2 O6 1.977(8) . ?
Cu2 O2 2.224(7) . ?
F17 C26 1.355(13) . ?
O7 C23 1.254(11) . ?
O2 N2 1.293(11) . ?
O8 C25 1.236(12) . ?
O3 C13 1.215(16) . ?
F15 C22 1.342(12) . ?
F18 C26 1.364(17) . ?
F12 C21 1.289(13) . ?
F11 C21 1.341(13) . ?
F13 C22 1.343(16) . ?
O5 C18 1.243(15) . ?
F16 C26 1.323(17) . ?
F10 C21 1.351(15) . ?
O4 C15 1.272(16) . ?
O6 C20 1.295(15) . ?
F14 C22 1.353(15) . ?
F6 C16 1.308(16) . ?
O1 N1 1.255(12) . ?
F8 C17 1.358(17) . ?
N1 C5 1.358(13) . ?
N1 C6 1.505(13) . ?
C23 C24 1.419(15) . ?
C23 C22 1.475(15) . ?
N2 C5 1.338(13) . ?
N2 C7 1.509(13) . ?
F2 C12 1.36(2) . ?
F9 C17 1.31(2) . ?
C5 C2 1.494(14) . ?
F5 C16 1.290(17) . ?
C1 C2 1.398(12) . ?
C1 C2 1.398(12) 2 ?
C1 H1 0.9300 . ?
C4 C3 1.375(14) 2 ?
C4 C3 1.375(14) . ?
C4 H4 0.9300 . ?
F3 C12 1.28(2) . ?
C3 C2 1.382(16) . ?
C3 H3 0.9300 . ?
F1 C12 1.291(17) . ?
C25 C24 1.399(16) . ?
C25 C26 1.531(16) . ?
C20 C19 1.360(18) . ?
C20 C21 1.507(17) . ?
C6 C8 1.535(15) . ?
C6 C7 1.533(15) . ?
C6 C9 1.553(16) . ?
F4 C16 1.35(2) . ?
C7 C10 1.521(15) . ?
C7 C11 1.506(16) . ?
C18 C19 1.430(18) . ?
C18 C17 1.547(18) . ?
C8 H8 0.9600 . ?
C8 H8A 0.9600 . ?
C8 H8B 0.9600 . ?
C11 H11 0.9600 . ?
C11 H11A 0.9600 . ?
C11 H11B 0.9600 . ?
C24 H24 0.9300 . ?
C19 H19 0.9300 . ?
C10 H10 0.9600 . ?
C10 H10A 0.9600 . ?
C10 H10B 0.9600 . ?
F7 C17 1.28(2) . ?
C13 C14 1.364(19) . ?
C13 C12 1.582(19) . ?
C9 H9 0.9600 . ?
C9 H9A 0.9600 . ?
C9 H9B 0.9600 . ?
C16 C15 1.549(17) . ?
C15 C14 1.392(19) . ?
C14 H14 0.9300 . ?

loop_
_geom_torsion_atom_site_label_1
_geom_torsion_atom_site_label_2
_geom_torsion_atom_site_label_3
_geom_torsion_atom_site_label_4
_geom_torsion
_geom_torsion_site_symmetry_1
_geom_torsion_site_symmetry_2
_geom_torsion_site_symmetry_3
_geom_torsion_site_symmetry_4
_geom_torsion_publ_flag
O7 Cu1 O7 C23 90(6) 3_656 . . . ?
O8 Cu1 O7 C23 -176.4(9) 3_656 . . . ?
O8 Cu1 O7 C23 3.6(9) . . . . ?
O1 Cu1 O7 C23 -82.2(9) 3_656 . . . ?
O1 Cu1 O7 C23 97.8(9) . . . . ?
O3 Cu2 O2 N2 178.2(7) . . . . ?
O5 Cu2 O2 N2 -2.3(7) . . . . ?
O4 Cu2 O2 N2 86.0(7) . . . . ?
O6 Cu2 O2 N2 -95.4(7) . . . . ?
O7 Cu1 O8 C25 174.1(9) 3_656 . . . ?
O7 Cu1 O8 C25 -5.9(9) . . . . ?
O8 Cu1 O8 C25 143(9) 3_656 . . . ?
O1 Cu1 O8 C25 88.5(9) 3_656 . . . ?
O1 Cu1 O8 C25 -91.5(9) . . . . ?
O5 Cu2 O3 C13 105(14) . . . . ?
O4 Cu2 O3 C13 1.8(11) . . . . ?
O6 Cu2 O3 C13 154.8(12) . . . . ?
O2 Cu2 O3 C13 -95.2(11) . . . . ?
O3 Cu2 O5 C18 42(15) . . . . ?
O4 Cu2 O5 C18 145.4(10) . . . . ?
O6 Cu2 O5 C18 -7.7(10) . . . . ?
O2 Cu2 O5 C18 -117.7(10) . . . . ?
O3 Cu2 O4 C15 -3.0(9) . . . . ?
O5 Cu2 O4 C15 178.5(9) . . . . ?
O6 Cu2 O4 C15 -89.3(12) . . . . ?
O2 Cu2 O4 C15 87.8(9) . . . . ?
O3 Cu2 O6 C20 -169.1(9) . . . . ?
O5 Cu2 O6 C20 9.8(9) . . . . ?
O4 Cu2 O6 C20 -81.4(12) . . . . ?
O2 Cu2 O6 C20 101.7(9) . . . . ?
O7 Cu1 O1 N1 17(3) 3_656 . . . ?
O7 Cu1 O1 N1 -163(3) . . . . ?
O8 Cu1 O1 N1 110(3) 3_656 . . . ?
O8 Cu1 O1 N1 -70(3) . . . . ?
O1 Cu1 O1 N1 -89(4) 3_656 . . . ?
Cu1 O1 N1 C5 -165(2) . . . . ?
Cu1 O1 N1 C6 12(3) . . . . ?
Cu1 O7 C23 C24 -0.2(16) . . . . ?
Cu1 O7 C23 C22 179.4(8) . . . . ?
Cu2 O2 N2 C5 79.9(11) . . . . ?
Cu2 O2 N2 C7 -112.5(8) . . . . ?
O2 N2 C5 N1 -177.1(9) . . . . ?
C7 N2 C5 N1 14.5(11) . . . . ?
O2 N2 C5 C2 6.7(16) . . . . ?
C7 N2 C5 C2 -161.8(10) . . . . ?
O1 N1 C5 N2 -178.8(10) . . . . ?
C6 N1 C5 N2 3.9(12) . . . . ?
O1 N1 C5 C2 -2.4(17) . . . . ?
C6 N1 C5 C2 -179.8(9) . . . . ?
C3 C4 C3 C2 -0.8(7) 2 . . . ?
C4 C3 C2 C1 1.6(15) . . . . ?
C4 C3 C2 C5 -173.6(9) . . . . ?
C2 C1 C2 C3 -0.8(8) 2 . . . ?
C2 C1 C2 C5 174.5(10) 2 . . . ?
N2 C5 C2 C3 -168.2(11) . . . . ?
N1 C5 C2 C3 16.2(16) . . . . ?
N2 C5 C2 C1 16.5(15) . . . . ?
N1 C5 C2 C1 -159.2(9) . . . . ?
Cu1 O8 C25 C24 5.3(17) . . . . ?
Cu1 O8 C25 C26 -178.4(8) . . . . ?
Cu2 O6 C20 C19 -9.0(17) . . . . ?
Cu2 O6 C20 C21 171.3(7) . . . . ?
O1 N1 C6 C8 40.2(14) . . . . ?
C5 N1 C6 C8 -142.4(10) . . . . ?
O1 N1 C6 C7 163.2(10) . . . . ?
C5 N1 C6 C7 -19.4(11) . . . . ?
O1 N1 C6 C9 -79.6(13) . . . . ?
C5 N1 C6 C9 97.7(11) . . . . ?
O2 N2 C7 C10 -77.7(11) . . . . ?
C5 N2 C7 C10 91.4(10) . . . . ?
O2 N2 C7 C11 41.0(13) . . . . ?
C5 N2 C7 C11 -149.9(9) . . . . ?
O2 N2 C7 C6 165.3(8) . . . . ?
C5 N2 C7 C6 -25.6(11) . . . . ?
N1 C6 C7 N2 24.6(9) . . . . ?
C8 C6 C7 N2 142.2(9) . . . . ?
C9 C6 C7 N2 -87.2(10) . . . . ?
N1 C6 C7 C10 -86.8(10) . . . . ?
C8 C6 C7 C10 30.8(13) . . . . ?
C9 C6 C7 C10 161.4(9) . . . . ?
N1 C6 C7 C11 143.1(10) . . . . ?
C8 C6 C7 C11 -99.3(12) . . . . ?
C9 C6 C7 C11 31.3(13) . . . . ?
Cu2 O5 C18 C19 4.0(19) . . . . ?
Cu2 O5 C18 C17 -174.5(10) . . . . ?
O7 C23 C22 F13 68.1(13) . . . . ?
C24 C23 C22 F13 -112.3(11) . . . . ?
O7 C23 C22 F15 -171.8(10) . . . . ?
C24 C23 C22 F15 7.9(17) . . . . ?
O7 C23 C22 F14 -49.1(15) . . . . ?
C24 C23 C22 F14 130.5(11) . . . . ?
O8 C25 C24 C23 -0.3(19) . . . . ?
C26 C25 C24 C23 -176.4(11) . . . . ?
O7 C23 C24 C25 -2.5(18) . . . . ?
C22 C23 C24 C25 177.9(11) . . . . ?
O6 C20 C19 C18 2.4(19) . . . . ?
C21 C20 C19 C18 -177.9(11) . . . . ?
O5 C18 C19 C20 1(2) . . . . ?
C17 C18 C19 C20 179.1(13) . . . . ?
Cu2 O3 C13 C14 -2(2) . . . . ?
Cu2 O3 C13 C12 177.2(11) . . . . ?
O6 C20 C21 F12 72.1(14) . . . . ?
C19 C20 C21 F12 -107.7(12) . . . . ?
O6 C20 C21 F11 -166.3(10) . . . . ?
C19 C20 C21 F11 14.0(16) . . . . ?
O6 C20 C21 F10 -47.3(13) . . . . ?
C19 C20 C21 F10 133.0(11) . . . . ?
Cu2 O4 C15 C14 4.7(18) . . . . ?
Cu2 O4 C15 C16 -175.6(8) . . . . ?
F5 C16 C15 O4 -45.6(16) . . . . ?
F6 C16 C15 O4 78.3(15) . . . . ?
F4 C16 C15 O4 -165.6(12) . . . . ?
F5 C16 C15 C14 134.1(14) . . . . ?
F6 C16 C15 C14 -102.0(16) . . . . ?
F4 C16 C15 C14 14.1(19) . . . . ?
O8 C25 C26 F16 -73.0(13) . . . . ?
C24 C25 C26 F16 103.9(12) . . . . ?
O8 C25 C26 F17 166.5(11) . . . . ?
C24 C25 C26 F17 -16.7(17) . . . . ?
O8 C25 C26 F18 48.2(14) . . . . ?
C24 C25 C26 F18 -135.0(11) . . . . ?
O5 C18 C17 F7 44.7(18) . . . . ?
C19 C18 C17 F7 -134.0(14) . . . . ?
O5 C18 C17 F9 -75.4(18) . . . . ?
C19 C18 C17 F9 105.9(15) . . . . ?
O5 C18 C17 F8 167.4(13) . . . . ?
C19 C18 C17 F8 -11(2) . . . . ?
O3 C13 C12 F1 175.5(17) . . . . ?
C14 C13 C12 F1 -5(3) . . . . ?
O3 C13 C12 F3 -51(2) . . . . ?
C14 C13 C12 F3 128.2(17) . . . . ?
O3 C13 C12 F2 60.2(19) . . . . ?
C14 C13 C12 F2 -120.3(15) . . . . ?
O4 C15 C14 C13 -4(2) . . . . ?
C16 C15 C14 C13 176.2(13) . . . . ?
O3 C13 C14 C15 3(3) . . . . ?
C12 C13 C14 C15 -176.5(15) . . . . ?
